data_7206961
loop_
_publ_author_name
'Sun, Hao-Ling'
'Wang, Xiang-Li'
'Jia, Li'
'Cao, Wei'
'Wang, Ke-Zhi'
'Du, Miao'

_publ_section_title
;
 Lanthanide-pyridyl-2,5-dicarboxylate N-oxide frameworks with rutile
 topology
;
_journal_issue 2
_journal_name_full CrystEngComm
_journal_page_first 512
_journal_paper_doi 10.1039/c1ce05698k
_journal_volume 14
_journal_year 2012
_chemical_formula_sum 'C9 H8 Eu N O8'
_chemical_formula_weight 410.12
_chemical_name_systematic
;
?
;
_space_group_IT_number 14
_symmetry_cell_setting monoclinic
_symmetry_space_group_name_Hall '-P 2ybc'
_symmetry_space_group_name_H-M 'P 1 21/c 1'
_atom_sites_solution_hydrogens geom
_atom_sites_solution_primary direct
_atom_sites_solution_secondary difmap
_audit_creation_method SHELXL-97
_cell_angle_alpha 90.00
_cell_angle_beta 96.7490(10)
_cell_angle_gamma 90.00
_cell_formula_units_Z 4
_cell_length_a 9.78480(10)
_cell_length_b 14.84350(10)
_cell_length_c 8.42240(10)
_cell_measurement_reflns_used 4336
_cell_measurement_temperature 296(2)
_cell_measurement_theta_max 28.40
_cell_measurement_theta_min 2.51
_cell_volume 1214.80(2)
_computing_cell_refinement 'Bruker SMART'
_computing_data_collection 'Bruker SMART'
_computing_data_reduction 'Bruker SAINT'
_computing_molecular_graphics 'Bruker SHELXTL'
_computing_publication_material 'Bruker SHELXTL'
_computing_structure_refinement 'Bruker SHELXTL'
_computing_structure_solution 'Bruker SHELXTL'
_diffrn_ambient_temperature 296(2)
_diffrn_measured_fraction_theta_full 0.994
_diffrn_measured_fraction_theta_max 0.994
_diffrn_measurement_device_type 'CCD area detector'
_diffrn_measurement_method 'phi and omega scans'
_diffrn_radiation_monochromator graphite
_diffrn_radiation_source 'fine-focus sealed tube'
_diffrn_radiation_type MoK\a
_diffrn_radiation_wavelength 0.71073
_diffrn_reflns_av_R_equivalents 0.0230
_diffrn_reflns_av_sigmaI/netI 0.0264
_diffrn_reflns_limit_h_max 12
_diffrn_reflns_limit_h_min -12
_diffrn_reflns_limit_k_max 19
_diffrn_reflns_limit_k_min -18
_diffrn_reflns_limit_l_max 7
_diffrn_reflns_limit_l_min -10
_diffrn_reflns_number 7902
_diffrn_reflns_theta_full 27.48
_diffrn_reflns_theta_max 27.48
_diffrn_reflns_theta_min 3.45
_exptl_absorpt_coefficient_mu 5.199
_exptl_absorpt_correction_T_max 0.5094
_exptl_absorpt_correction_T_min 0.4229
_exptl_absorpt_correction_type multi-scan
_exptl_absorpt_process_details SADABS
_exptl_crystal_colour colorless
_exptl_crystal_density_diffrn 2.242
_exptl_crystal_density_method 'not measured'
_exptl_crystal_description block
_exptl_crystal_F_000 784
_exptl_crystal_size_max 0.20
_exptl_crystal_size_mid 0.18
_exptl_crystal_size_min 0.15
_refine_diff_density_max 0.853
_refine_diff_density_min -0.614
_refine_diff_density_rms 0.112
_refine_ls_extinction_method none
_refine_ls_goodness_of_fit_ref 1.060
_refine_ls_hydrogen_treatment mixed
_refine_ls_matrix_type full
_refine_ls_number_parameters 180
_refine_ls_number_reflns 2762
_refine_ls_number_restraints 3
_refine_ls_restrained_S_all 1.060
_refine_ls_R_factor_all 0.0241
_refine_ls_R_factor_gt 0.0205
_refine_ls_shift/su_max 0.001
_refine_ls_shift/su_mean 0.000
_refine_ls_structure_factor_coef Fsqd
_refine_ls_weighting_details 'calc w=1/[\s^2^(Fo^2^)+(0.0236P)^2^+0.4215P] where P=(Fo^2^+2Fc^2^)/3'
_refine_ls_weighting_scheme calc
_refine_ls_wR_factor_gt 0.0467
_refine_ls_wR_factor_ref 0.0482
_reflns_number_gt 2480
_reflns_number_total 2762
_reflns_threshold_expression >2sigma(I)
_cod_data_source_file c1ce05698k.txt
_cod_data_source_block Eu
_cod_depositor_comments
;
The following automatic conversions were performed:

'_symmetry_cell_setting' value 'Monoclinic' changed to 'monoclinic'
according to /home/saulius/struct/CIF-dictionaries/cif_core.dic
dictionary named 'cif_core.dic' version 2.4.1 from
2010-06-29.

'_exptl_absorpt_correction_type' value 'Multi-scan'
changed to 'multi-scan' according to
/home/saulius/struct/CIF-dictionaries/cif_core.dic dictionary named
'cif_core.dic' version 2.4.1 from 2010-06-29.

Automatic conversion script
Id: cif_fix_values 1715 2011-07-08 13:25:40Z adriana 
;
_cod_original_sg_symbol_H-M P2(1)/c
_cod_database_code 7206961

loop_
_symmetry_equiv_pos_as_xyz
'x, y, z'
'-x, y+1/2, -z+1/2'
'-x, -y, -z'
'x, -y-1/2, z-1/2'

loop_
_atom_site_label
_atom_site_type_symbol
_atom_site_fract_x
_atom_site_fract_y
_atom_site_fract_z
_atom_site_U_iso_or_equiv
_atom_site_adp_type
_atom_site_occupancy
_atom_site_symmetry_multiplicity
_atom_site_calc_flag
_atom_site_refinement_flags
C1 C 0.2912(3) 0.2558(2) 0.2889(4) 0.0202(6) Uani 1 1 d .
C2 C 0.4299(3) 0.2929(2) 0.2542(4) 0.0197(6) Uani 1 1 d .
C3 C 0.5502(3) 0.2443(2) 0.2872(4) 0.0293(8) Uani 1 1 d .
H3 H 0.5457 0.1868 0.3301 0.035 Uiso 1 1 calc R
C4 C 0.6777(3) 0.2780(2) 0.2587(4) 0.0267(7) Uani 1 1 d .
H4 H 0.7572 0.2434 0.2776 0.032 Uiso 1 1 calc R
C5 C 0.6813(3) 0.3652(2) 0.2010(4) 0.0183(6) Uani 1 1 d .
C6 C 0.8116(3) 0.4140(2) 0.1695(3) 0.0168(6) Uani 1 1 d .
C7 C 0.5612(3) 0.4131(2) 0.1693(4) 0.0183(6) Uani 1 1 d .
H7 H 0.5648 0.4718 0.1315 0.022 Uiso 1 1 calc R
C8 C -0.0831(3) 0.4355(2) -0.2733(4) 0.0203(6) Uani 1 1 d .
C9 C -0.1761(5) 0.4690(3) -0.4147(5) 0.0552(13) Uani 1 1 d .
H9A H -0.1510 0.5295 -0.4389 0.083 Uiso 1 1 calc R
H9B H -0.2696 0.4679 -0.3909 0.083 Uiso 1 1 calc R
H9C H -0.1672 0.4310 -0.5052 0.083 Uiso 1 1 calc R
Eu1 Eu 0.113678(13) 0.386350(9) 0.002374(16) 0.01324(6) Uani 1 1 d .
N1 N 0.4377(2) 0.37726(15) 0.1915(3) 0.0159(5) Uani 1 1 d .
O1 O 0.3297(2) 0.42919(14) 0.1545(3) 0.0243(5) Uani 1 1 d .
O2 O 0.1845(2) 0.28770(16) 0.2179(3) 0.0324(6) Uani 1 1 d .
O3 O 0.2985(2) 0.19387(14) 0.3905(3) 0.0245(5) Uani 1 1 d .
O4 O 0.9193(2) 0.36828(14) 0.1672(3) 0.0244(5) Uani 1 1 d .
O5 O 0.7982(2) 0.49707(13) 0.1500(3) 0.0214(5) Uani 1 1 d .
O6 O -0.0017(2) 0.37291(14) -0.2875(3) 0.0283(5) Uani 1 1 d .
O7 O -0.0001(3) 0.24172(15) -0.0460(3) 0.0285(5) Uani 1 1 d D
H7A H 0.016(4) 0.208(2) -0.135(3) 0.056(9) Uiso 1 1 d D
H7B H -0.001(5) 0.203(2) 0.041(3) 0.056(9) Uiso 1 1 d D
O8 O -0.0885(2) 0.47167(13) -0.1369(2) 0.0183(4) Uani 1 1 d .

loop_
_atom_site_aniso_label
_atom_site_aniso_U_11
_atom_site_aniso_U_22
_atom_site_aniso_U_33
_atom_site_aniso_U_23
_atom_site_aniso_U_13
_atom_site_aniso_U_12
C1 0.0159(14) 0.0240(16) 0.0212(15) 0.0038(13) 0.0039(12) -0.0046(12)
C2 0.0175(14) 0.0204(15) 0.0214(15) 0.0050(13) 0.0029(12) -0.0042(12)
C3 0.0208(16) 0.0224(17) 0.044(2) 0.0162(16) 0.0009(14) -0.0016(13)
C4 0.0141(15) 0.0242(17) 0.042(2) 0.0125(15) 0.0037(13) 0.0014(12)
C5 0.0155(14) 0.0193(15) 0.0211(15) 0.0020(12) 0.0062(11) -0.0034(11)
C6 0.0133(13) 0.0212(15) 0.0170(14) -0.0001(12) 0.0064(11) -0.0023(12)
C7 0.0154(14) 0.0175(14) 0.0224(15) 0.0046(12) 0.0037(11) -0.0011(12)
C8 0.0226(15) 0.0162(15) 0.0215(15) 0.0002(12) 0.0001(12) -0.0018(12)
C9 0.067(3) 0.070(3) 0.026(2) -0.007(2) -0.0066(19) 0.037(2)
Eu1 0.01102(8) 0.01164(9) 0.01753(8) 0.00051(6) 0.00362(5) 0.00017(5)
N1 0.0118(11) 0.0158(12) 0.0197(12) 0.0007(10) 0.0002(9) -0.0004(9)
O1 0.0136(10) 0.0175(11) 0.0406(14) -0.0007(10) -0.0013(9) 0.0032(9)
O2 0.0156(11) 0.0420(15) 0.0380(14) 0.0208(12) -0.0035(10) -0.0069(10)
O3 0.0179(11) 0.0244(12) 0.0313(12) 0.0128(10) 0.0029(9) -0.0021(9)
O4 0.0172(11) 0.0216(12) 0.0364(13) 0.0070(10) 0.0113(9) 0.0028(9)
O5 0.0188(11) 0.0153(10) 0.0316(12) 0.0039(9) 0.0099(9) -0.0014(8)
O6 0.0381(14) 0.0234(12) 0.0229(12) -0.0050(9) 0.0015(10) 0.0118(10)
O7 0.0434(14) 0.0212(12) 0.0217(12) -0.0019(10) 0.0074(10) -0.0113(11)
O8 0.0170(10) 0.0193(11) 0.0184(10) -0.0027(9) 0.0015(8) 0.0018(8)

loop_
_atom_type_symbol
_atom_type_description
_atom_type_scat_dispersion_real
_atom_type_scat_dispersion_imag
_atom_type_scat_source
C C 0.0033 0.0016 'International Tables Vol C Tables 4.2.6.8 and 6.1.1.4'
H H 0.0000 0.0000 'International Tables Vol C Tables 4.2.6.8 and 6.1.1.4'
N N 0.0061 0.0033 'International Tables Vol C Tables 4.2.6.8 and 6.1.1.4'
O O 0.0106 0.0060 'International Tables Vol C Tables 4.2.6.8 and 6.1.1.4'
Eu Eu -0.1578 3.6682 'International Tables Vol C Tables 4.2.6.8 and 6.1.1.4'

loop_
_geom_angle_atom_site_label_1
_geom_angle_atom_site_label_2
_geom_angle_atom_site_label_3
_geom_angle
_geom_angle_site_symmetry_1
_geom_angle_site_symmetry_3
O2 C1 O3 126.1(3) . .
O2 C1 C2 119.3(3) . .
O3 C1 C2 114.6(3) . .
N1 C2 C3 118.2(3) . .
N1 C2 C1 119.8(3) . .
C3 C2 C1 122.0(3) . .
C2 C3 C4 122.5(3) . .
C2 C3 H3 118.7 . .
C4 C3 H3 118.7 . .
C5 C4 C3 117.2(3) . .
C5 C4 H4 121.4 . .
C3 C4 H4 121.4 . .
C7 C5 C4 119.8(3) . .
C7 C5 C6 115.8(3) . .
C4 C5 C6 124.4(3) . .
O5 C6 O4 127.3(3) . .
O5 C6 C5 114.7(2) . .
O4 C6 C5 118.0(3) . .
N1 C7 C5 121.8(3) . .
N1 C7 H7 119.1 . .
C5 C7 H7 119.1 . .
O6 C8 O8 119.9(3) . .
O6 C8 C9 120.7(3) . .
O8 C8 C9 119.4(3) . .
O6 C8 Eu1 61.27(16) . .
O8 C8 Eu1 58.91(14) . .
C9 C8 Eu1 174.4(3) . .
C8 C9 H9A 109.5 . .
C8 C9 H9B 109.5 . .
H9A C9 H9B 109.5 . .
C8 C9 H9C 109.5 . .
H9A C9 H9C 109.5 . .
H9B C9 H9C 109.5 . .
O2 Eu1 O5 140.47(7) . 3_665
O2 Eu1 O8 102.47(8) . 3_565
O5 Eu1 O8 71.45(7) 3_665 3_565
O2 Eu1 O1 66.37(7) . .
O5 Eu1 O1 75.25(7) 3_665 .
O8 Eu1 O1 69.78(7) 3_565 .
O2 Eu1 O7 70.72(8) . .
O5 Eu1 O7 137.82(7) 3_665 .
O8 Eu1 O7 141.08(8) 3_565 .
O1 Eu1 O7 132.38(8) . .
O2 Eu1 O3 80.30(8) . 4_565
O5 Eu1 O3 79.33(7) 3_665 4_565
O8 Eu1 O3 136.52(7) 3_565 4_565
O1 Eu1 O3 72.12(7) . 4_565
O7 Eu1 O3 81.39(8) . 4_565
O2 Eu1 O4 71.41(7) . 1_455
O5 Eu1 O4 136.62(7) 3_665 1_455
O8 Eu1 O4 72.97(7) 3_565 1_455
O1 Eu1 O4 114.08(8) . 1_455
O7 Eu1 O4 68.55(8) . 1_455
O3 Eu1 O4 143.91(7) 4_565 1_455
O2 Eu1 O8 144.05(7) . .
O5 Eu1 O8 72.37(7) 3_665 .
O8 Eu1 O8 70.28(7) 3_565 .
O1 Eu1 O8 134.61(7) . .
O7 Eu1 O8 92.68(7) . .
O3 Eu1 O8 129.89(7) 4_565 .
O4 Eu1 O8 72.86(7) 1_455 .
O2 Eu1 O6 137.25(8) . .
O5 Eu1 O6 71.97(7) 3_665 .
O8 Eu1 O6 117.02(6) 3_565 .
O1 Eu1 O6 141.22(8) . .
O7 Eu1 O6 68.38(8) . .
O3 Eu1 O6 81.86(7) 4_565 .
O4 Eu1 O6 103.96(8) 1_455 .
O8 Eu1 O6 50.55(6) . .
O2 Eu1 C8 150.02(8) . .
O5 Eu1 C8 68.71(8) 3_665 .
O8 Eu1 C8 93.49(8) 3_565 .
O1 Eu1 C8 143.59(8) . .
O7 Eu1 C8 80.88(8) . .
O3 Eu1 C8 105.23(8) 4_565 .
O4 Eu1 C8 89.70(8) 1_455 .
O8 Eu1 C8 25.69(7) . .
O6 Eu1 C8 24.95(7) . .
O2 Eu1 Eu1 129.37(6) . 3_565
O5 Eu1 Eu1 67.70(5) 3_665 3_565
O8 Eu1 Eu1 35.96(5) 3_565 3_565
O1 Eu1 Eu1 103.36(5) . 3_565
O7 Eu1 Eu1 119.68(6) . 3_565
O3 Eu1 Eu1 146.58(5) 4_565 3_565
O4 Eu1 Eu1 68.94(5) 1_455 3_565
O8 Eu1 Eu1 34.32(4) . 3_565
O6 Eu1 Eu1 82.86(5) . 3_565
C8 Eu1 Eu1 58.29(6) . 3_565
O1 N1 C7 116.3(2) . .
O1 N1 C2 123.3(2) . .
C7 N1 C2 120.4(2) . .
N1 O1 Eu1 126.72(16) . .
C1 O2 Eu1 139.6(2) . .
C1 O3 Eu1 129.46(18) . 4_566
C6 O4 Eu1 130.28(19) . 1_655
C6 O5 Eu1 138.71(19) . 3_665
C8 O6 Eu1 93.78(18) . .
Eu1 O7 H7A 120(2) . .
Eu1 O7 H7B 117(2) . .
H7A O7 H7B 109(2) . .
C8 O8 Eu1 143.77(19) . 3_565
C8 O8 Eu1 95.40(17) . .
Eu1 O8 Eu1 109.72(7) 3_565 .

loop_
_geom_bond_atom_site_label_1
_geom_bond_atom_site_label_2
_geom_bond_distance
_geom_bond_site_symmetry_2
C1 O2 1.234(4) .
C1 O3 1.253(4) .
C1 C2 1.524(4) .
C2 N1 1.364(4) .
C2 C3 1.381(4) .
C3 C4 1.391(4) .
C3 H3 0.9300 .
C4 C5 1.384(4) .
C4 H4 0.9300 .
C5 C7 1.373(4) .
C5 C6 1.517(4) .
C6 O5 1.249(3) .
C6 O4 1.256(3) .
C7 N1 1.353(4) .
C7 H7 0.9300 .
C8 O6 1.238(4) .
C8 O8 1.275(4) .
C8 C9 1.496(5) .
C8 Eu1 2.929(3) .
C9 H9A 0.9600 .
C9 H9B 0.9600 .
C9 H9C 0.9600 .
Eu1 O2 2.372(2) .
Eu1 O5 2.376(2) 3_665
Eu1 O8 2.419(2) 3_565
Eu1 O1 2.424(2) .
Eu1 O7 2.431(2) .
Eu1 O3 2.445(2) 4_565
Eu1 O4 2.497(2) 1_455
Eu1 O8 2.5195(19) .
Eu1 O6 2.574(2) .
Eu1 Eu1 4.0389(3) 3_565
N1 O1 1.316(3) .
O3 Eu1 2.445(2) 4_566
O4 Eu1 2.497(2) 1_655
O5 Eu1 2.376(2) 3_665
O7 H7A 0.930(18) .
O7 H7B 0.927(18) .
O8 Eu1 2.419(2) 3_565
